data_1010210
loop_
_publ_author_name
'Powell, H M'
'Tasker, H S'

_publ_section_title
;
The Valency Angle of Bivalent Lead: The Crystal Structure of Ammonium,
Rubidium, and Potassium Pentabromodiplumbites
;
_journal_coden_ASTM JCSOA9
_journal_name_full 'Journal of the Chemical Society'
_journal_page_first 119
_journal_page_last 123
_journal_volume 1937
_journal_year 1937
_chemical_formula_structural '(N H4) Pb2 Br5'
_chemical_formula_sum 'Br5 H4 N Pb2'
_chemical_name_systematic 'Ammonium pentabromodiplumbate(II)'
_space_group_IT_number 140
_symmetry_cell_setting tetragonal
_symmetry_Int_Tables_number 140
_symmetry_space_group_name_Hall '-I 4 2c'
_symmetry_space_group_name_H-M 'I 4/m c m'
_cell_angle_alpha 90
_cell_angle_beta 90
_cell_angle_gamma 90
_cell_formula_units_Z 4
_cell_length_a 8.39
_cell_length_b 8.39
_cell_length_c 14.34
_cell_volume 1009.4
_cod_original_formula_sum 'H4 Br5 N Pb2'
_cod_database_code 1010210

loop_
_symmetry_equiv_pos_as_xyz
x,y,z
-x,-y,z
x,-y,1/2+z
-x,y,1/2+z
-y,x,z
y,-x,z
y,x,1/2+z
-y,-x,1/2+z
-x,-y,-z
x,y,-z
-x,y,1/2-z
x,-y,1/2-z
y,-x,-z
-y,x,-z
-y,-x,1/2-z
y,x,1/2-z
1/2+x,1/2+y,1/2+z
1/2-x,1/2-y,1/2+z
1/2+x,1/2-y,z
1/2-x,1/2+y,z
1/2-y,1/2+x,1/2+z
1/2+y,1/2-x,1/2+z
1/2+y,1/2+x,z
1/2-y,1/2-x,z
1/2-x,1/2-y,1/2-z
1/2+x,1/2+y,1/2-z
1/2-x,1/2+y,-z
1/2+x,1/2-y,-z
1/2+y,1/2-x,1/2-z
1/2-y,1/2+x,1/2-z
1/2-y,1/2-x,-z
1/2+y,1/2+x,-z

loop_
_atom_site_label
_atom_site_type_symbol
_atom_site_symmetry_multiplicity
_atom_site_Wyckoff_symbol
_atom_site_fract_x
_atom_site_fract_y
_atom_site_fract_z
_atom_site_occupancy
_atom_site_attached_hydrogens
_atom_site_calc_flag
Br1 Br1- 16 l 0.163(3) 0.663(3) 0.363(1) 1. 0 d
Pb1 Pb2+ 8 h 0.158(2) 0.658(2) 0. 1. 0 d
N1 N3- 4 a 0. 0. 0.25 1. 4 d
Br2 Br1- 4 b 0. 0. 0. 1. 0 d

loop_
_atom_type_symbol
_atom_type_oxidation_number
Br1- -1.000
Pb2+ 2.000
N3- -3.000
H1+ 1.000
